data_7235982
loop_
_publ_author_name
'Cui, L.-Y.'
'Wang, Y.-H.'
'Chen, S.-R.'
'Wang, Y.-M.'
'Zhou, Z.-H.'

_publ_section_title
;
 Stereocontrolled construction of 3H-furo[3,4-b]chromen-1(9H)-one
 scaffolds via organocatalyzed Michael addition and the following
 intramolecular dehydration
;
_journal_issue 107
_journal_name_full 'RSC Advances'
_journal_page_first 88133
_journal_paper_doi 10.1039/C5RA17503H
_journal_volume 5
_journal_year 2015
_chemical_absolute_configuration ad
_chemical_formula_moiety 'C12 H9 N O5'
_chemical_formula_sum 'C12 H9 N O5'
_chemical_formula_weight 247.20
_space_group_crystal_system monoclinic
_space_group_IT_number 4
_space_group_name_Hall 'P 2yb'
_space_group_name_H-M_alt 'P 1 21 1'
_atom_sites_solution_hydrogens geom
_atom_sites_solution_primary direct
_atom_sites_solution_secondary difmap
_audit_block_doi 10.5517/cc1jpx48
_audit_creation_method SHELXL-2014/7
_audit_update_record
;
2015-08-29 deposited with the CCDC.
2015-10-09 downloaded from the CCDC.
;
_cell_angle_alpha 90
_cell_angle_beta 96.096(7)
_cell_angle_gamma 90
_cell_formula_units_Z 2
_cell_length_a 7.201(3)
_cell_length_b 10.323(4)
_cell_length_c 7.211(2)
_cell_measurement_reflns_used 625
_cell_measurement_temperature 173(2)
_cell_measurement_theta_max 77.80
_cell_measurement_theta_min 28.60
_cell_volume 533.0(3)
_computing_cell_refinement 'CrystalClear-SM Expert 2.1 b42'
_computing_data_collection 'CrystalClear-SM Expert 2.1 b42 (Rigaku, 2015)'
_computing_data_reduction 'CrystalClear-SM Expert 2.1 b42'
_computing_molecular_graphics 'CrystalStructure 4.1'
_computing_publication_material 'CrystalStructure 4.1 (Rigaku, 2014)'
_computing_structure_refinement 'SHELXL-2014/7 (Sheldrick, 2014)'
_computing_structure_solution 'SIR2011 (Burla, et al., 2012)'
_diffrn_ambient_temperature 173(2)
_diffrn_detector_area_resol_mean 5.814
_diffrn_measured_fraction_theta_full 0.999
_diffrn_measured_fraction_theta_max 0.997
_diffrn_measurement_device_type 'Rigaku XtaLAB P200'
_diffrn_measurement_method \w
_diffrn_radiation_type CuK\a
_diffrn_radiation_wavelength 1.54187
_diffrn_reflns_av_R_equivalents 0.0439
_diffrn_reflns_av_unetI/netI 0.0303
_diffrn_reflns_Laue_measured_fraction_full 0.999
_diffrn_reflns_Laue_measured_fraction_max 0.997
_diffrn_reflns_limit_h_max 9
_diffrn_reflns_limit_h_min -9
_diffrn_reflns_limit_k_max 10
_diffrn_reflns_limit_k_min -12
_diffrn_reflns_limit_l_max 9
_diffrn_reflns_limit_l_min -9
_diffrn_reflns_number 11331
_diffrn_reflns_point_group_measured_fraction_full 0.934
_diffrn_reflns_point_group_measured_fraction_max 0.925
_diffrn_reflns_theta_full 67.687
_diffrn_reflns_theta_max 77.372
_diffrn_reflns_theta_min 6.172
_exptl_absorpt_coefficient_mu 1.042
_exptl_absorpt_correction_T_max 0.882
_exptl_absorpt_correction_T_min 0.630
_exptl_absorpt_correction_type multi-scan
_exptl_absorpt_process_details 'REQAB (Rigaku, 1998)'
_exptl_crystal_colour colorless
_exptl_crystal_density_diffrn 1.540
_exptl_crystal_density_method 'not measured'
_exptl_crystal_description prism
_exptl_crystal_F_000 256
_exptl_crystal_size_max 0.400
_exptl_crystal_size_mid 0.140
_exptl_crystal_size_min 0.120
_refine_diff_density_max 0.255
_refine_diff_density_min -0.171
_refine_diff_density_rms 0.047
_refine_ls_abs_structure_details
; 
 Flack x determined using 832 quotients [(I+)-(I-)]/[(I+)+(I-)] 
 (Parsons, Flack and Wagner, Acta Cryst. B69 (2013) 249-259). 
;
_refine_ls_abs_structure_Flack 0.01(6)
_refine_ls_extinction_coef 0.0078(19)
_refine_ls_extinction_expression Fc^*^=kFc[1+0.001xFc^2^\l^3^/sin(2\q)]^-1/4^
_refine_ls_extinction_method 'SHELXL-2014/7 (Sheldrick 2014'
_refine_ls_goodness_of_fit_ref 1.124
_refine_ls_hydrogen_treatment constr
_refine_ls_matrix_type full
_refine_ls_number_parameters 164
_refine_ls_number_reflns 2085
_refine_ls_number_restraints 1
_refine_ls_restrained_S_all 1.123
_refine_ls_R_factor_all 0.0293
_refine_ls_R_factor_gt 0.0284
_refine_ls_shift/su_max 0.000
_refine_ls_shift/su_mean 0.000
_refine_ls_structure_factor_coef Fsqd
_refine_ls_weighting_details 'w=1/[\s^2^(Fo^2^)+(0.0511P)^2^+0.0050P] where P=(Fo^2^+2Fc^2^)/3'
_refine_ls_weighting_scheme calc
_refine_ls_wR_factor_gt 0.0757
_refine_ls_wR_factor_ref 0.0764
_reflns_Friedel_coverage 0.752
_reflns_Friedel_fraction_full 0.861
_reflns_Friedel_fraction_max 0.844
_reflns_number_gt 1995
_reflns_number_total 2085
_reflns_threshold_expression 'I > 2\s(I)'
_cod_data_source_file c5ra17503h2.cif
_cod_data_source_block shelxl
_cod_original_sg_symbol_H-M 'P 21'
_cod_database_code 7235982
_shelx_shelxl_version_number 2014/7
_shelx_space_group_comment
; 
The symmetry employed for this shelxl refinement is uniquely defined 
by the following loop, which should always be used as a source of 
symmetry information in preference to the above space-group names. 
They are only intended as comments. 
;
_shelx_estimated_absorpt_t_min 0.681
_shelx_estimated_absorpt_t_max 0.885

loop_
_space_group_symop_operation_xyz
'x, y, z'
'-x, y+1/2, -z'

loop_
_atom_site_label
_atom_site_type_symbol
_atom_site_fract_x
_atom_site_fract_y
_atom_site_fract_z
_atom_site_U_iso_or_equiv
_atom_site_adp_type
_atom_site_occupancy
_atom_site_site_symmetry_order
_atom_site_calc_flag
_atom_site_refinement_flags_posn
_atom_site_refinement_flags_adp
O1 O 0.53829(18) 0.37900(14) 0.26942(17) 0.0283(3) Uani 1 1 d . .
O2 O 0.83478(18) 0.36313(16) 0.40371(19) 0.0352(3) Uani 1 1 d . .
O3 O 0.37874(15) 0.05265(13) 0.19362(17) 0.0253(3) Uani 1 1 d . .
O4 O 0.9888(2) 0.18655(17) 0.0270(2) 0.0415(4) Uani 1 1 d . .
O5 O 0.9009(3) -0.01243(19) -0.0065(2) 0.0507(5) Uani 1 1 d . .
N1 N 0.95286(18) 0.08043(17) 0.0893(2) 0.0269(3) Uani 1 1 d . .
C1 C 0.6935(2) 0.3088(2) 0.3368(2) 0.0259(4) Uani 1 1 d . .
C2 C 0.6538(2) 0.17086(19) 0.3133(2) 0.0225(4) Uani 1 1 d . .
C3 C 0.4760(2) 0.16145(19) 0.2357(2) 0.0214(4) Uani 1 1 d . .
C4 C 0.3893(2) 0.29141(19) 0.2016(2) 0.0246(4) Uani 1 1 d . .
H4A H 0.3507 0.3053 0.0671 0.030 Uiso 1 1 calc R U
H4B H 0.2793 0.3022 0.2717 0.030 Uiso 1 1 calc R U
C5 C 0.7750(2) 0.0566(2) 0.3693(2) 0.0231(4) Uani 1 1 d . .
H5 H 0.7963 0.0568 0.5086 0.028 Uiso 1 1 calc R U
C6 C 0.6652(2) -0.0665(2) 0.3119(2) 0.0217(4) Uani 1 1 d . .
C7 C 0.4779(2) -0.06343(19) 0.2340(2) 0.0217(4) Uani 1 1 d . .
C8 C 0.3752(2) -0.1756(2) 0.1904(2) 0.0261(4) Uani 1 1 d . .
H8 H 0.2487 -0.1701 0.1379 0.031 Uiso 1 1 calc R U
C9 C 0.4589(3) -0.2956(2) 0.2241(2) 0.0291(4) Uani 1 1 d . .
H9 H 0.3896 -0.3728 0.1965 0.035 Uiso 1 1 calc R U
C10 C 0.6472(3) -0.3024(2) 0.2995(3) 0.0297(4) Uani 1 1 d . .
H10 H 0.7062 -0.3842 0.3211 0.036 Uiso 1 1 calc R U
C11 C 0.7458(3) -0.1895(2) 0.3419(2) 0.0274(4) Uani 1 1 d . .
H11 H 0.8727 -0.1953 0.3931 0.033 Uiso 1 1 calc R U
C12 C 0.9693(2) 0.0647(2) 0.2965(2) 0.0267(4) Uani 1 1 d . .
H12A H 1.0392 0.1391 0.3559 0.032 Uiso 1 1 calc R U
H12B H 1.0407 -0.0151 0.3318 0.032 Uiso 1 1 calc R U

loop_
_atom_site_aniso_label
_atom_site_aniso_U_11
_atom_site_aniso_U_22
_atom_site_aniso_U_33
_atom_site_aniso_U_23
_atom_site_aniso_U_13
_atom_site_aniso_U_12
O1 0.0281(6) 0.0193(8) 0.0366(6) -0.0021(5) -0.0016(5) 0.0006(5)
O2 0.0324(7) 0.0272(8) 0.0440(7) -0.0060(6) -0.0060(5) -0.0064(6)
O3 0.0188(6) 0.0198(7) 0.0365(6) -0.0028(5) -0.0004(4) -0.0013(5)
O4 0.0431(8) 0.0331(9) 0.0475(8) 0.0146(6) 0.0005(6) -0.0019(7)
O5 0.0678(10) 0.0446(10) 0.0414(7) -0.0137(7) 0.0137(7) -0.0222(9)
N1 0.0179(6) 0.0274(9) 0.0354(7) 0.0021(7) 0.0024(5) -0.0003(6)
C1 0.0259(8) 0.0233(10) 0.0281(8) -0.0012(7) 0.0014(6) -0.0011(7)
C2 0.0214(8) 0.0226(10) 0.0232(7) -0.0008(7) 0.0009(6) -0.0020(7)
C3 0.0209(7) 0.0203(10) 0.0235(7) -0.0025(7) 0.0041(5) -0.0015(7)
C4 0.0226(7) 0.0207(10) 0.0304(7) -0.0016(7) 0.0021(6) 0.0000(7)
C5 0.0203(7) 0.0235(10) 0.0247(7) 0.0009(7) -0.0013(5) -0.0015(7)
C6 0.0215(7) 0.0211(9) 0.0225(6) 0.0004(7) 0.0021(5) -0.0023(7)
C7 0.0202(7) 0.0198(9) 0.0253(7) 0.0001(7) 0.0038(6) -0.0004(8)
C8 0.0231(7) 0.0260(11) 0.0294(7) -0.0035(7) 0.0041(6) -0.0052(8)
C9 0.0348(10) 0.0227(11) 0.0303(8) -0.0016(7) 0.0064(7) -0.0074(8)
C10 0.0382(10) 0.0206(11) 0.0301(8) 0.0035(7) 0.0036(7) 0.0000(8)
C11 0.0275(8) 0.0254(10) 0.0286(7) 0.0041(7) -0.0003(6) 0.0003(8)
C12 0.0197(7) 0.0261(10) 0.0332(8) 0.0021(8) -0.0025(5) -0.0007(7)

loop_
_atom_type_symbol
_atom_type_description
_atom_type_scat_dispersion_real
_atom_type_scat_dispersion_imag
_atom_type_scat_source
C C 0.0181 0.0091 'International Tables Vol C Tables 4.2.6.8 and 6.1.1.4'
H H 0.0000 0.0000 'International Tables Vol C Tables 4.2.6.8 and 6.1.1.4'
N N 0.0311 0.0180 'International Tables Vol C Tables 4.2.6.8 and 6.1.1.4'
O O 0.0492 0.0322 'International Tables Vol C Tables 4.2.6.8 and 6.1.1.4'

loop_
_geom_angle_atom_site_label_1
_geom_angle_atom_site_label_2
_geom_angle_atom_site_label_3
_geom_angle
C1 O1 C4 109.59(15)
C3 O3 C7 115.08(12)
O5 N1 O4 124.18(16)
O5 N1 C12 117.95(16)
O4 N1 C12 117.85(16)
O2 C1 O1 120.74(19)
O2 C1 C2 129.93(18)
O1 C1 C2 109.33(15)
C3 C2 C1 106.56(17)
C3 C2 C5 123.85(18)
C1 C2 C5 129.52(15)
O3 C3 C2 127.29(18)
O3 C3 C4 121.12(14)
C2 C3 C4 111.58(17)
O1 C4 C3 102.93(14)
O1 C4 H4A 111.2
C3 C4 H4A 111.2
O1 C4 H4B 111.2
C3 C4 H4B 111.2
H4A C4 H4B 109.1
C2 C5 C6 108.18(13)
C2 C5 C12 112.81(15)
C6 C5 C12 114.36(14)
C2 C5 H5 107.0
C6 C5 H5 107.0
C12 C5 H5 107.0
C11 C6 C7 116.48(17)
C11 C6 C5 121.10(14)
C7 C6 C5 122.37(17)
C8 C7 C6 122.41(18)
C8 C7 O3 114.52(14)
C6 C7 O3 123.08(16)
C9 C8 C7 119.49(16)
C9 C8 H8 120.3
C7 C8 H8 120.3
C8 C9 C10 119.67(18)
C8 C9 H9 120.2
C10 C9 H9 120.2
C11 C10 C9 119.62(19)
C11 C10 H10 120.2
C9 C10 H10 120.2
C10 C11 C6 122.32(17)
C10 C11 H11 118.8
C6 C11 H11 118.8
N1 C12 C5 111.47(12)
N1 C12 H12A 109.3
C5 C12 H12A 109.3
N1 C12 H12B 109.3
C5 C12 H12B 109.3
H12A C12 H12B 108.0

loop_
_geom_bond_atom_site_label_1
_geom_bond_atom_site_label_2
_geom_bond_distance
O1 C1 1.377(2)
O1 C4 1.448(2)
O2 C1 1.216(2)
O3 C3 1.341(2)
O3 C7 1.410(2)
O4 N1 1.222(2)
O5 N1 1.217(2)
N1 C12 1.495(2)
C1 C2 1.459(3)
C2 C3 1.345(3)
C2 C5 1.497(3)
C3 C4 1.489(3)
C4 H4A 0.9900
C4 H4B 0.9900
C5 C6 1.530(3)
C5 C12 1.549(2)
C5 H5 1.0000
C6 C11 1.403(3)
C6 C7 1.405(2)
C7 C8 1.392(3)
C8 C9 1.388(3)
C8 H8 0.9500
C9 C10 1.408(3)
C9 H9 0.9500
C10 C11 1.382(3)
C10 H10 0.9500
C11 H11 0.9500
C12 H12A 0.9900
C12 H12B 0.9900

loop_
_geom_torsion_atom_site_label_1
_geom_torsion_atom_site_label_2
_geom_torsion_atom_site_label_3
_geom_torsion_atom_site_label_4
_geom_torsion
C4 O1 C1 O2 -178.82(15)
C4 O1 C1 C2 0.90(17)
O2 C1 C2 C3 178.69(17)
O1 C1 C2 C3 -1.00(17)
O2 C1 C2 C5 1.7(3)
O1 C1 C2 C5 -178.03(14)
C7 O3 C3 C2 -1.0(2)
C7 O3 C3 C4 -179.73(13)
C1 C2 C3 O3 -178.13(14)
C5 C2 C3 O3 -0.9(3)
C1 C2 C3 C4 0.71(18)
C5 C2 C3 C4 177.95(13)
C1 O1 C4 C3 -0.46(17)
O3 C3 C4 O1 178.74(12)
C2 C3 C4 O1 -0.18(18)
C3 C2 C5 C6 3.4(2)
C1 C2 C5 C6 179.99(15)
C3 C2 C5 C12 130.94(16)
C1 C2 C5 C12 -52.5(2)
C2 C5 C6 C11 178.10(13)
C12 C5 C6 C11 51.46(19)
C2 C5 C6 C7 -4.50(19)
C12 C5 C6 C7 -131.14(15)
C11 C6 C7 C8 0.8(2)
C5 C6 C7 C8 -176.71(13)
C11 C6 C7 O3 -179.16(13)
C5 C6 C7 O3 3.3(2)
C3 O3 C7 C8 179.75(13)
C3 O3 C7 C6 -0.28(19)
C6 C7 C8 C9 0.0(2)
O3 C7 C8 C9 179.93(13)
C7 C8 C9 C10 -0.9(3)
C8 C9 C10 C11 1.0(3)
C9 C10 C11 C6 -0.2(3)
C7 C6 C11 C10 -0.7(2)
C5 C6 C11 C10 176.88(15)
O5 N1 C12 C5 -71.9(2)
O4 N1 C12 C5 106.71(18)
C2 C5 C12 N1 -56.0(2)
C6 C5 C12 N1 68.17(19)
